data_2201816
loop_
_publ_author_name
'Rabe, Gerd W.'
'Zhang-Pre\&se, Mei'
'Golen, James A.'
'Rheingold, Arnold L.'

_publ_section_title
;
 Bis(cyclooctatetraenyl)thulium lithium tris(tetrahydrofuran)
;
_journal_issue 5
_journal_name_full 'Acta Crystallographica Section E'
_journal_page_first m255
_journal_page_last m256
_journal_paper_doi 10.1107/S1600536803007591
_journal_volume 59
_journal_year 2003
_chemical_formula_moiety '[Li(C4 H8 O )3 (C16 H16 Tm)]'
_chemical_formula_sum 'C28 H40 Li O3 Tm'
_chemical_formula_weight 600.47
_chemical_name_systematic
;
 Bis(cyclooctatetraenyl)thulium lithium tris(tetrahydrofuran)
;
_space_group_IT_number 14
_symmetry_cell_setting monoclinic
_symmetry_space_group_name_Hall '-P 2yn'
_symmetry_space_group_name_H-M 'P 1 21/n 1'
_atom_sites_solution_hydrogens geom
_atom_sites_solution_primary direct
_atom_sites_solution_secondary difmap
_audit_creation_method SHELXL-97
_cell_angle_alpha 90.00
_cell_angle_beta 93.6040(10)
_cell_angle_gamma 90.00
_cell_formula_units_Z 4
_cell_length_a 8.7578(7)
_cell_length_b 13.9951(10)
_cell_length_c 20.7692(16)
_cell_measurement_reflns_used 5422
_cell_measurement_temperature 150(2)
_cell_measurement_theta_max 27.99
_cell_measurement_theta_min 2.33
_cell_volume 2540.6(3)
_computing_cell_refinement SMART
_computing_data_collection 'SMART (Bruker, 2001)'
_computing_data_reduction 'SAINT (Bruker, 2001)'
_computing_molecular_graphics 'SHELXTL (Bruker, 2001)'
_computing_publication_material SHELXTL
_computing_structure_refinement 'SHELXL97 (Sheldrick, 1997b)'
_computing_structure_solution 'SHELXS97 (Sheldrick, 1997a)'
_diffrn_ambient_temperature 150(2)
_diffrn_measured_fraction_theta_full 0.955
_diffrn_measured_fraction_theta_max 0.955
_diffrn_measurement_device_type 'CCD area detector'
_diffrn_measurement_method '\f and \w scans'
_diffrn_radiation_monochromator graphite
_diffrn_radiation_source 'fine-focus sealed tube'
_diffrn_radiation_type MoK\a
_diffrn_radiation_wavelength 0.71073
_diffrn_reflns_av_R_equivalents 0.0232
_diffrn_reflns_av_sigmaI/netI 0.0285
_diffrn_reflns_limit_h_max 11
_diffrn_reflns_limit_h_min -11
_diffrn_reflns_limit_k_max 14
_diffrn_reflns_limit_k_min -18
_diffrn_reflns_limit_l_max 25
_diffrn_reflns_limit_l_min -27
_diffrn_reflns_number 15206
_diffrn_reflns_theta_full 27.74
_diffrn_reflns_theta_max 27.74
_diffrn_reflns_theta_min 1.76
_diffrn_standards_decay_% 0
_diffrn_standards_interval_count 0
_diffrn_standards_interval_time 0
_diffrn_standards_number 0
_exptl_absorpt_coefficient_mu 3.518
_exptl_absorpt_correction_T_max 0.6204
_exptl_absorpt_correction_T_min 0.3335
_exptl_absorpt_correction_type multi-scan
_exptl_absorpt_process_details '(SADABS; Bruker, 2001)'
_exptl_crystal_colour red-orange
_exptl_crystal_density_diffrn 1.570
_exptl_crystal_density_method 'not measured'
_exptl_crystal_description blocks
_exptl_crystal_F_000 1216
_exptl_crystal_size_max 0.40
_exptl_crystal_size_mid 0.20
_exptl_crystal_size_min 0.15
_refine_diff_density_max 2.131
_refine_diff_density_min -0.833
_refine_ls_extinction_method none
_refine_ls_goodness_of_fit_ref 1.019
_refine_ls_hydrogen_treatment constr
_refine_ls_matrix_type full
_refine_ls_number_parameters 298
_refine_ls_number_reflns 5717
_refine_ls_number_restraints 0
_refine_ls_restrained_S_all 1.019
_refine_ls_R_factor_all 0.0353
_refine_ls_R_factor_gt 0.0310
_refine_ls_shift/su_max 0.003
_refine_ls_shift/su_mean 0.000
_refine_ls_structure_factor_coef Fsqd
_refine_ls_weighting_details 'calc w = 1/[\s^2^(Fo^2^)+(0.0449P)^2^+2.8665P] where P = (Fo^2^+2Fc^2^)/3'
_refine_ls_weighting_scheme calc
_refine_ls_wR_factor_gt 0.0741
_refine_ls_wR_factor_ref 0.0764
_reflns_number_gt 5196
_reflns_number_total 5717
_reflns_threshold_expression I>2\s(I)
_cod_data_source_file bt6256.cif
_cod_data_source_block I
_cod_depositor_comments
;
The following automatic conversions were performed:
'_symmetry_cell_setting' value 'Monoclinic' changed to 'monoclinic'
according to '/home/saulius/struct/CIF-dictionaries/cif_core.dic'
dictionary named 'cif_core.dic' version 2.4.1 from 2010-06-29.

Automatic conversion script
Id: cif_fix_enum 1527 2010-12-29 10:47:43Z saulius 

The following automatic conversions were performed:

'_symmetry_cell_setting' value 'Monoclinic' changed to 'monoclinic'
according to /home/saulius/struct/CIF-dictionaries/cif_core.dic
dictionary named 'cif_core.dic' version 2.4.1 from 2010-06-29.

Automatic conversion script
Id: cif_fix_values 1715 2011-07-08 13:25:40Z adriana 
;
_cod_original_sg_symbol_H-M 'P 21/n'
_cod_database_code 2201816
_cod_database_fobs_code 2201816

loop_
_symmetry_equiv_pos_as_xyz
'x, y, z'
'-x+1/2, y+1/2, -z+1/2'
'-x, -y, -z'
'x-1/2, -y-1/2, z-1/2'

loop_
_atom_site_label
_atom_site_fract_x
_atom_site_fract_y
_atom_site_fract_z
_atom_site_U_iso_or_equiv
_atom_site_adp_type
_atom_site_calc_flag
_atom_site_refinement_flags
_atom_site_occupancy
_atom_site_disorder_assembly
_atom_site_disorder_group
_atom_site_type_symbol
Tm1 0.751046(15) 0.721741(10) 0.295265(7) 0.01830(6) Uani d . 1 . . Tm
C1 0.8076(5) 0.7826(3) 0.41367(19) 0.0276(8) Uani d . 1 . . C
H1A 0.8911 0.8157 0.4348 0.033 Uiso calc R 1 . . H
C2 0.6949(4) 0.8446(3) 0.38712(18) 0.0286(8) Uani d . 1 . . C
H2A 0.7185 0.9099 0.3956 0.034 Uiso calc R 1 . . H
C3 0.5547(4) 0.8330(3) 0.35074(18) 0.0289(8) Uani d . 1 . . C
H3A 0.5063 0.8923 0.3404 0.035 Uiso calc R 1 . . H
C4 0.4689(4) 0.7540(3) 0.32598(19) 0.0291(8) Uani d . 1 . . C
H4A 0.3782 0.7726 0.3017 0.035 Uiso calc R 1 . . H
C5 0.4873(4) 0.6542(3) 0.32908(18) 0.0295(8) Uani d . 1 . . C
H5A 0.4047 0.6211 0.3072 0.035 Uiso calc R 1 . . H
C6 0.5986(4) 0.5918(3) 0.35674(18) 0.0288(8) Uani d . 1 . . C
H6A 0.5737 0.5265 0.3492 0.035 Uiso calc R 1 . . H
C7 0.7388(4) 0.6036(3) 0.39314(18) 0.0272(8) Uani d . 1 . . C
H7A 0.7855 0.5442 0.4048 0.033 Uiso calc R 1 . . H
C8 0.8259(4) 0.6820(3) 0.41634(17) 0.0266(8) Uani d . 1 . . C
H8A 0.9186 0.6633 0.4391 0.032 Uiso calc R 1 . . H
C9 1.0142(4) 0.7894(3) 0.2678(2) 0.0290(8) Uani d . 1 . . C
H9A 1.0947 0.8213 0.2919 0.035 Uiso calc R 1 . . H
C10 0.9054(5) 0.8527(3) 0.23995(19) 0.0314(9) Uani d . 1 . . C
H10A 0.9304 0.9176 0.2491 0.038 Uiso calc R 1 . . H
C11 0.7680(4) 0.8434(3) 0.20166(18) 0.0320(9) Uani d . 1 . . C
H11A 0.7225 0.9033 0.1906 0.038 Uiso calc R 1 . . H
C12 0.6820(5) 0.7650(3) 0.17577(19) 0.0319(9) Uani d . 1 . . C
H12A 0.5907 0.7845 0.1522 0.038 Uiso calc R 1 . . H
C13 0.7004(5) 0.6650(3) 0.17684(18) 0.0321(8) Uani d . 1 . . C
H13A 0.6198 0.6329 0.1529 0.039 Uiso calc R 1 . . H
C14 0.8097(5) 0.6013(3) 0.20488(19) 0.0328(9) Uani d . 1 . . C
H14A 0.7849 0.5364 0.1960 0.039 Uiso calc R 1 . . H
C15 0.9472(4) 0.6116(3) 0.24295(19) 0.0301(8) Uani d . 1 . . C
H15A 0.9934 0.5520 0.2540 0.036 Uiso calc R 1 . . H
C16 1.0323(4) 0.6893(3) 0.26849(19) 0.0289(8) Uani d . 1 . . C
H16A 1.1239 0.6698 0.2918 0.035 Uiso calc R 1 . . H
Li1 0.7074(7) 0.7621(4) 0.5149(3) 0.0249(12) Uani d . 1 . . Li
O1 0.4960(3) 0.73494(18) 0.51695(15) 0.0313(6) Uani d . 1 . . O
O2 0.7321(3) 0.88732(19) 0.55479(13) 0.0310(6) Uani d . 1 . . O
O3 0.8053(3) 0.67676(19) 0.57956(12) 0.0304(6) Uani d . 1 . . O
C17 0.4341(5) 0.6392(3) 0.5143(2) 0.0421(11) Uani d . 1 . . C
H17A 0.4724 0.6019 0.5524 0.050 Uiso calc R 1 . . H
H17B 0.4635 0.6060 0.4748 0.050 Uiso calc R 1 . . H
C18 0.2660(5) 0.6502(3) 0.5135(3) 0.0482(12) Uani d . 1 . . C
H18A 0.2305 0.6477 0.5578 0.058 Uiso calc R 1 . . H
H18B 0.2138 0.5994 0.4873 0.058 Uiso calc R 1 . . H
C19 0.2357(5) 0.7465(4) 0.4838(3) 0.0502(12) Uani d . 1 . . C
H19A 0.1410 0.7751 0.4991 0.060 Uiso calc R 1 . . H
H19B 0.2269 0.7426 0.4362 0.060 Uiso calc R 1 . . H
C20 0.3751(5) 0.8031(3) 0.5073(2) 0.0391(10) Uani d . 1 . . C
H20A 0.4008 0.8513 0.4748 0.047 Uiso calc R 1 . . H
H20B 0.3567 0.8363 0.5482 0.047 Uiso calc R 1 . . H
C21 0.8652(5) 0.9450(3) 0.5481(2) 0.0412(10) Uani d . 1 . . C
H21A 0.8562 0.9805 0.5068 0.049 Uiso calc R 1 . . H
H21B 0.9577 0.9043 0.5485 0.049 Uiso calc R 1 . . H
C22 0.8768(5) 1.0141(3) 0.6045(2) 0.0374(9) Uani d . 1 . . C
H22A 0.9833 1.0187 0.6232 0.045 Uiso calc R 1 . . H
H22B 0.8409 1.0786 0.5911 0.045 Uiso calc R 1 . . H
C23 0.7731(5) 0.9702(3) 0.6519(2) 0.0358(9) Uani d . 1 . . C
H23A 0.7295 1.0194 0.6796 0.043 Uiso calc R 1 . . H
H23B 0.8279 0.9219 0.6794 0.043 Uiso calc R 1 . . H
C24 0.6505(4) 0.9245(3) 0.60744(19) 0.0316(8) Uani d . 1 . . C
H24A 0.5982 0.8726 0.6298 0.038 Uiso calc R 1 . . H
H24B 0.5736 0.9724 0.5919 0.038 Uiso calc R 1 . . H
C25 0.8716(5) 0.5843(3) 0.5703(2) 0.0354(9) Uani d . 1 . . C
H25A 0.9847 0.5883 0.5742 0.043 Uiso calc R 1 . . H
H25B 0.8394 0.5590 0.5271 0.043 Uiso calc R 1 . . H
C26 0.8152(5) 0.5212(3) 0.6218(2) 0.0387(10) Uani d . 1 . . C
H26A 0.8902 0.4704 0.6337 0.046 Uiso calc R 1 . . H
H26B 0.7162 0.4914 0.6076 0.046 Uiso calc R 1 . . H
C27 0.7971(5) 0.5885(3) 0.67720(18) 0.0333(9) Uani d . 1 . . C
H27A 0.8947 0.5963 0.7034 0.040 Uiso calc R 1 . . H
H27B 0.7175 0.5657 0.7053 0.040 Uiso calc R 1 . . H
C28 0.7490(5) 0.6819(3) 0.64380(18) 0.0326(9) Uani d . 1 . . C
H28A 0.6362 0.6885 0.6413 0.039 Uiso calc R 1 . . H
H28B 0.7944 0.7372 0.6677 0.039 Uiso calc R 1 . . H

loop_
_atom_site_aniso_label
_atom_site_aniso_U_11
_atom_site_aniso_U_22
_atom_site_aniso_U_33
_atom_site_aniso_U_12
_atom_site_aniso_U_13
_atom_site_aniso_U_23
Tm1 0.01888(9) 0.01917(9) 0.01739(9) 0.00080(5) 0.00541(6) 0.00131(5)
C1 0.0273(19) 0.037(2) 0.0189(18) -0.0089(16) 0.0057(15) -0.0039(14)
C2 0.037(2) 0.0251(18) 0.0246(18) -0.0025(16) 0.0118(16) -0.0057(14)
C3 0.0305(19) 0.0278(19) 0.0295(19) 0.0120(16) 0.0105(15) 0.0016(15)
C4 0.0205(17) 0.041(2) 0.026(2) 0.0040(16) 0.0063(15) 0.0025(16)
C5 0.0219(17) 0.040(2) 0.0272(19) -0.0097(16) 0.0045(15) -0.0026(16)
C6 0.036(2) 0.0206(17) 0.031(2) -0.0090(15) 0.0138(16) 0.0001(14)
C7 0.0319(19) 0.0242(17) 0.0267(19) 0.0034(15) 0.0101(15) 0.0081(14)
C8 0.0245(17) 0.040(2) 0.0154(16) -0.0004(16) 0.0011(13) 0.0086(15)
C9 0.0235(18) 0.035(2) 0.030(2) -0.0079(15) 0.0115(15) 0.0009(15)
C10 0.041(2) 0.0206(18) 0.034(2) -0.0053(16) 0.0148(17) 0.0026(15)
C11 0.037(2) 0.032(2) 0.028(2) 0.0101(17) 0.0110(17) 0.0142(16)
C12 0.0286(19) 0.051(3) 0.0163(18) 0.0054(18) 0.0043(15) 0.0096(16)
C13 0.033(2) 0.045(2) 0.0185(18) -0.0079(18) 0.0050(15) -0.0048(16)
C14 0.042(2) 0.0271(19) 0.031(2) -0.0042(17) 0.0171(17) -0.0070(15)
C15 0.036(2) 0.0243(18) 0.031(2) 0.0112(16) 0.0163(17) 0.0016(15)
C16 0.0198(17) 0.037(2) 0.031(2) 0.0076(15) 0.0073(15) 0.0087(16)
Li1 0.024(3) 0.028(3) 0.024(3) -0.001(2) 0.007(2) -0.001(2)
O1 0.0234(13) 0.0259(13) 0.0448(17) -0.0052(11) 0.0027(12) 0.0053(11)
O2 0.0343(14) 0.0280(13) 0.0323(15) -0.0090(12) 0.0141(12) -0.0075(11)
O3 0.0411(15) 0.0265(14) 0.0246(14) 0.0089(12) 0.0098(11) 0.0041(11)
C17 0.038(2) 0.030(2) 0.058(3) -0.0099(18) 0.002(2) 0.0034(19)
C18 0.041(2) 0.045(3) 0.060(3) -0.015(2) 0.012(2) -0.013(2)
C19 0.028(2) 0.054(3) 0.067(4) -0.004(2) -0.010(2) 0.007(3)
C20 0.029(2) 0.035(2) 0.053(3) 0.0024(17) 0.0036(19) 0.0053(19)
C21 0.041(2) 0.049(3) 0.036(2) -0.020(2) 0.0132(19) -0.0070(19)
C22 0.041(2) 0.028(2) 0.042(2) -0.0066(18) -0.0033(19) -0.0050(17)
C23 0.039(2) 0.039(2) 0.029(2) 0.0026(18) 0.0026(17) -0.0092(17)
C24 0.032(2) 0.032(2) 0.032(2) 0.0023(16) 0.0103(16) -0.0089(16)
C25 0.050(2) 0.0253(19) 0.033(2) 0.0073(17) 0.0146(18) 0.0027(16)
C26 0.056(3) 0.029(2) 0.032(2) 0.0013(19) 0.0067(19) 0.0020(16)
C27 0.045(2) 0.035(2) 0.0213(18) 0.0067(18) 0.0082(17) 0.0038(15)
C28 0.038(2) 0.038(2) 0.0228(19) 0.0119(17) 0.0070(16) 0.0045(16)

loop_
_atom_type_symbol
_atom_type_description
_atom_type_scat_dispersion_real
_atom_type_scat_dispersion_imag
_atom_type_scat_source
C C 0.0033 0.0016 'International Tables Vol C Tables 4.2.6.8 and 6.1.1.4'
H H 0.0000 0.0000 'International Tables Vol C Tables 4.2.6.8 and 6.1.1.4'
O O 0.0106 0.0060 'International Tables Vol C Tables 4.2.6.8 and 6.1.1.4'
Tm Tm -0.3139 5.2483 'International Tables Vol C Tables 4.2.6.8 and 6.1.1.4'
Li Li -0.0003 0.0001 'International Tables Vol C Tables 4.2.6.8 and 6.1.1.4'

loop_
_geom_angle_atom_site_label_1
_geom_angle_atom_site_label_2
_geom_angle_atom_site_label_3
_geom_angle
C9 Tm1 C10 31.37(13)
C9 Tm1 C12 82.00(13)
C10 Tm1 C12 60.39(14)
C9 Tm1 C11 60.08(13)
C10 Tm1 C11 31.47(13)
C12 Tm1 C11 31.73(14)
C9 Tm1 C13 90.26(13)
C10 Tm1 C13 81.90(13)
C12 Tm1 C13 31.56(14)
C11 Tm1 C13 60.37(13)
C9 Tm1 C15 60.20(12)
C10 Tm1 C15 81.76(12)
C12 Tm1 C15 81.88(13)
C11 Tm1 C15 90.31(12)
C13 Tm1 C15 60.00(13)
C9 Tm1 C14 81.88(13)
C10 Tm1 C14 90.35(12)
C12 Tm1 C14 60.27(14)
C11 Tm1 C14 82.01(14)
C13 Tm1 C14 31.43(13)
C15 Tm1 C14 31.41(13)
C9 Tm1 C16 31.54(12)
C10 Tm1 C16 60.03(12)
C12 Tm1 C16 90.19(12)
C11 Tm1 C16 81.65(12)
C13 Tm1 C16 81.46(13)
C15 Tm1 C16 31.33(13)
C14 Tm1 C16 59.93(13)
C9 Tm1 C8 96.71(12)
C10 Tm1 C8 118.07(13)
C12 Tm1 C8 178.44(12)
C11 Tm1 C8 146.73(13)
C13 Tm1 C8 149.58(14)
C15 Tm1 C8 98.24(12)
C14 Tm1 C8 120.47(13)
C16 Tm1 C8 89.13(12)
C9 Tm1 C1 88.26(12)
C10 Tm1 C1 96.50(12)
C12 Tm1 C1 147.40(13)
C11 Tm1 C1 118.25(13)
C13 Tm1 C1 178.39(12)
C15 Tm1 C1 119.66(13)
C14 Tm1 C1 148.75(13)
C16 Tm1 C1 97.59(13)
C8 Tm1 C1 31.43(13)
C9 Tm1 C7 118.75(13)
C10 Tm1 C7 146.79(13)
C12 Tm1 C7 150.49(13)
C11 Tm1 C7 177.76(13)
C13 Tm1 C7 121.82(13)
C15 Tm1 C7 90.60(12)
C14 Tm1 C7 99.80(13)
C16 Tm1 C7 98.10(12)
C8 Tm1 C7 31.05(12)
C1 Tm1 C7 59.55(12)
C9 Tm1 C4 148.64(13)
C10 Tm1 C4 120.72(13)
C12 Tm1 C4 91.48(13)
C11 Tm1 C4 99.66(12)
C13 Tm1 C4 100.10(13)
C15 Tm1 C4 149.33(13)
C14 Tm1 C4 121.23(13)
C16 Tm1 C4 178.31(12)
C8 Tm1 C4 89.19(12)
C1 Tm1 C4 80.87(13)
C7 Tm1 C4 80.55(12)
C2 C1 C8 134.9(4)
C2 C1 Li1 97.8(3)
C8 C1 Li1 83.8(3)
C2 C1 Tm1 75.2(2)
C8 C1 Tm1 74.2(2)
Li1 C1 Tm1 137.9(2)
C2 C1 H1A 112.6
C8 C1 H1A 112.6
Li1 C1 H1A 88.1
Tm1 C1 H1A 133.4
C1 C2 C3 135.0(4)
C1 C2 Tm1 73.9(2)
C3 C2 Tm1 74.5(2)
C1 C2 H2A 112.5
C3 C2 H2A 112.5
Tm1 C2 H2A 135.5
C2 C3 C4 135.2(4)
C2 C3 Tm1 74.5(2)
C4 C3 Tm1 74.1(2)
C2 C3 H3A 112.4
C4 C3 H3A 112.4
Tm1 C3 H3A 135.3
C5 C4 C3 134.6(4)
C5 C4 Tm1 74.6(2)
C3 C4 Tm1 74.8(2)
C5 C4 H4A 112.7
C3 C4 H4A 112.7
Tm1 C4 H4A 133.3
C6 C5 C4 135.3(4)
C6 C5 Tm1 74.6(2)
C4 C5 Tm1 74.4(2)
C6 C5 H5A 112.4
C4 C5 H5A 112.4
Tm1 C5 H5A 134.6
C5 C6 C7 134.8(3)
C5 C6 Tm1 74.5(2)
C7 C6 Tm1 74.3(2)
C5 C6 H6A 112.6
C7 C6 H6A 112.6
Tm1 C6 H6A 134.6
C8 C7 C6 135.3(3)
C8 C7 Tm1 74.1(2)
C6 C7 Tm1 74.7(2)
C8 C7 H7A 112.3
C6 C7 H7A 112.3
Tm1 C7 H7A 135.1
C7 C8 C1 134.8(3)
C7 C8 Li1 111.8(3)
C1 C8 Li1 63.5(2)
C7 C8 Tm1 74.9(2)
C1 C8 Tm1 74.4(2)
Li1 C8 Tm1 125.1(2)
C7 C8 H8A 112.6
C1 C8 H8A 112.6
Li1 C8 H8A 95.6
Tm1 C8 H8A 133.7
C10 C9 C16 135.0(4)
C10 C9 Tm1 74.3(2)
C16 C9 Tm1 74.7(2)
C10 C9 H9A 112.5
C16 C9 H9A 112.5
Tm1 C9 H9A 134.2
C9 C10 C11 135.3(4)
C9 C10 Tm1 74.3(2)
C11 C10 Tm1 74.5(2)
C9 C10 H10A 112.3
C11 C10 H10A 112.3
Tm1 C10 H10A 135.0
C10 C11 C12 134.6(4)
C10 C11 Tm1 74.0(2)
C12 C11 Tm1 73.9(2)
C10 C11 H11A 112.7
C12 C11 H11A 112.7
Tm1 C11 H11A 135.8
C13 C12 C11 134.8(4)
C13 C12 Tm1 74.5(2)
C11 C12 Tm1 74.4(2)
C13 C12 H12A 112.6
C11 C12 H12A 112.6
Tm1 C12 H12A 134.3
C14 C13 C12 135.2(4)
C14 C13 Tm1 74.4(2)
C12 C13 Tm1 73.9(2)
C14 C13 H13A 112.4
C12 C13 H13A 112.4
Tm1 C13 H13A 135.8
C15 C14 C13 134.8(4)
C15 C14 Tm1 74.2(2)
C13 C14 Tm1 74.2(2)
C15 C14 H14A 112.6
C13 C14 H14A 112.6
Tm1 C14 H14A 135.0
C16 C15 C14 135.1(4)
C16 C15 Tm1 74.4(2)
C14 C15 Tm1 74.4(2)
C16 C15 H15A 112.5
C14 C15 H15A 112.5
Tm1 C15 H15A 134.7
C15 C16 C9 135.2(4)
C15 C16 Tm1 74.2(2)
C9 C16 Tm1 73.8(2)
C15 C16 H16A 112.4
C9 C16 H16A 112.4
Tm1 C16 H16A 136.2
O1 Li1 O2 104.7(3)
O1 Li1 O3 104.4(3)
O2 Li1 O3 103.0(3)
O1 Li1 C1 117.8(3)
O2 Li1 C1 103.5(3)
O3 Li1 C1 121.2(3)
O1 Li1 C8 111.7(3)
O2 Li1 C8 133.1(3)
O3 Li1 C8 95.6(3)
C1 Li1 C8 32.76(15)
C20 O1 C17 109.9(3)
C20 O1 Li1 125.4(3)
C17 O1 Li1 123.4(3)
C21 O2 C24 108.4(3)
C21 O2 Li1 122.4(3)
C24 O2 Li1 127.0(3)
C25 O3 C28 109.3(3)
C25 O3 Li1 128.5(3)
C28 O3 Li1 116.2(3)
O1 C17 C18 105.9(4)
O1 C17 H17A 110.5
C18 C17 H17A 110.5
O1 C17 H17B 110.5
C18 C17 H17B 110.5
H17A C17 H17B 108.7
C17 C18 C19 104.4(4)
C17 C18 H18A 110.9
C19 C18 H18A 110.9
C17 C18 H18B 110.9
C19 C18 H18B 110.9
H18A C18 H18B 108.9
C18 C19 C20 102.7(4)
C18 C19 H19A 111.2
C20 C19 H19A 111.2
C18 C19 H19B 111.2
C20 C19 H19B 111.2
H19A C19 H19B 109.1
O1 C20 C19 105.8(4)
O1 C20 H20A 110.6
C19 C20 H20A 110.6
O1 C20 H20B 110.6
C19 C20 H20B 110.6
H20A C20 H20B 108.7
O2 C21 C22 107.5(3)
O2 C21 H21A 110.2
C22 C21 H21A 110.2
O2 C21 H21B 110.2
C22 C21 H21B 110.2
H21A C21 H21B 108.5
C23 C22 C21 103.2(3)
C23 C22 H22A 111.1
C21 C22 H22A 111.1
C23 C22 H22B 111.1
C21 C22 H22B 111.1
H22A C22 H22B 109.1
C22 C23 C24 102.0(3)
C22 C23 H23A 111.4
C24 C23 H23A 111.4
C22 C23 H23B 111.4
C24 C23 H23B 111.4
H23A C23 H23B 109.2
O2 C24 C23 104.4(3)
O2 C24 H24A 110.9
C23 C24 H24A 110.9
O2 C24 H24B 110.9
C23 C24 H24B 110.9
H24A C24 H24B 108.9
O3 C25 C26 106.4(3)
O3 C25 H25A 110.4
C26 C25 H25A 110.4
O3 C25 H25B 110.4
C26 C25 H25B 110.4
H25A C25 H25B 108.6
C25 C26 C27 103.5(3)
C25 C26 H26A 111.1
C27 C26 H26A 111.1
C25 C26 H26B 111.1
C27 C26 H26B 111.1
H26A C26 H26B 109.0
C26 C27 C28 103.2(3)
C26 C27 H27A 111.1
C28 C27 H27A 111.1
C26 C27 H27B 111.1
C28 C27 H27B 111.1
H27A C27 H27B 109.1
O3 C28 C27 106.0(3)
O3 C28 H28A 110.5
C27 C28 H28A 110.5
O3 C28 H28B 110.5
C27 C28 H28B 110.5
H28A C28 H28B 108.7

loop_
_geom_bond_atom_site_label_1
_geom_bond_atom_site_label_2
_geom_bond_site_symmetry_2
_geom_bond_distance
_geom_bond_publ_flag
Tm1 C9 . 2.588(4) ?
Tm1 C10 . 2.589(4) ?
Tm1 C12 . 2.589(4) ?
Tm1 C11 . 2.596(4) ?
Tm1 C13 . 2.596(4) ?
Tm1 C15 . 2.596(3) ?
Tm1 C14 . 2.598(4) ?
Tm1 C16 . 2.599(4) ?
Tm1 C8 . 2.618(3) ?
Tm1 C1 . 2.620(4) ?
Tm1 C7 . 2.628(3) ?
Tm1 C4 . 2.630(4) ?
C1 C2 . 1.401(6) ?
C1 C8 . 1.419(6) ?
C1 Li1 . 2.346(7) ?
C1 H1A . 0.9500 ?
C2 C3 . 1.410(6) ?
C2 H2A . 0.9500 ?
C3 C4 . 1.415(6) ?
C3 H3A . 0.9500 ?
C4 C5 . 1.407(6) ?
C4 H4A . 0.9500 ?
C5 C6 . 1.405(6) ?
C5 H5A . 0.9500 ?
C6 C7 . 1.410(6) ?
C6 H6A . 0.9500 ?
C7 C8 . 1.404(6) ?
C7 H7A . 0.9500 ?
C8 Li1 . 2.606(7) ?
C8 H8A . 0.9500 ?
C9 C10 . 1.399(6) ?
C9 C16 . 1.410(5) ?
C9 H9A . 0.9500 ?
C10 C11 . 1.406(6) ?
C10 H10A . 0.9500 ?
C11 C12 . 1.417(6) ?
C11 H11A . 0.9500 ?
C12 C13 . 1.410(6) ?
C12 H12A . 0.9500 ?
C13 C14 . 1.407(6) ?
C13 H13A . 0.9500 ?
C14 C15 . 1.406(6) ?
C14 H14A . 0.9500 ?
C15 C16 . 1.403(6) ?
C15 H15A . 0.9500 ?
C16 H16A . 0.9500 ?
Li1 O1 . 1.893(7) ?
Li1 O2 . 1.945(7) ?
Li1 O3 . 1.955(7) ?
O1 C20 . 1.430(5) ?
O1 C17 . 1.445(5) ?
O2 C21 . 1.432(5) ?
O2 C24 . 1.441(4) ?
O3 C25 . 1.435(4) ?
O3 C28 . 1.453(4) ?
C17 C18 . 1.479(6) ?
C17 H17A . 0.9900 ?
C17 H17B . 0.9900 ?
C18 C19 . 1.499(7) ?
C18 H18A . 0.9900 ?
C18 H18B . 0.9900 ?
C19 C20 . 1.509(6) ?
C19 H19A . 0.9900 ?
C19 H19B . 0.9900 ?
C20 H20A . 0.9900 ?
C20 H20B . 0.9900 ?
C21 C22 . 1.517(6) ?
C21 H21A . 0.9900 ?
C21 H21B . 0.9900 ?
C22 C23 . 1.512(6) ?
C22 H22A . 0.9900 ?
C22 H22B . 0.9900 ?
C23 C24 . 1.512(6) ?
C23 H23A . 0.9900 ?
C23 H23B . 0.9900 ?
C24 H24A . 0.9900 ?
C24 H24B . 0.9900 ?
C25 C26 . 1.494(5) ?
C25 H25A . 0.9900 ?
C25 H25B . 0.9900 ?
C26 C27 . 1.503(5) ?
C26 H26A . 0.9900 ?
C26 H26B . 0.9900 ?
C27 C28 . 1.526(5) ?
C27 H27A . 0.9900 ?
C27 H27B . 0.9900 ?
C28 H28A . 0.9900 ?
C28 H28B . 0.9900 ?
